data_2212806
loop_
_publ_author_name
'Li, Zhi-Hua'
'Du, Shao-Wu'
'Ng, Seik Weng'

_publ_section_title
;Bis(tetraethylammonium)
 \m-tetrathiomolybdenio(VI)-\k^4^<i>S</i>,<i>S</i>':<i>S</i>'':<i>S</i>'''-bis[(4-hydroxybenzenethiolato-\k<i>S</i>)cuprate(I)]
;
_journal_coeditor_code CF2090
_journal_issue 4
_journal_name_full 'Acta Crystallographica Section E'
_journal_page_first m929
_journal_page_last m930
_journal_paper_doi 10.1107/S1600536807007611
_journal_volume 63
_journal_year 2007
_chemical_formula_iupac '(C8 H20 N)2 [Cu2 Mo S4 (C5 H5 O S)2]'
_chemical_formula_moiety '2C8 H20 N +, C12 H10 Cu2 Mo O2 S6 2-'
_chemical_formula_sum 'C28 H50 Cu2 Mo N2 O2 S6'
_chemical_formula_weight 862.08
_chemical_name_systematic
;
Bis(tetraethylammonium) \m-tetrathiomolybdenio(VI)-\k^4^S,S':S'':S''''-
bis[(4-hydroxybenzenethiolato-\kS)cuprate(I)]
;
_space_group_IT_number 120
_symmetry_cell_setting tetragonal
_symmetry_space_group_name_Hall 'I -4 -2c'
_symmetry_space_group_name_H-M 'I -4 c 2'
_atom_sites_solution_hydrogens geom
_atom_sites_solution_primary direct
_atom_sites_solution_secondary difmap
_audit_creation_method SHELXL-97
_cell_angle_alpha 90.00
_cell_angle_beta 90.00
_cell_angle_gamma 90.00
_cell_formula_units_Z 8
_cell_length_a 15.2499(6)
_cell_length_b 15.2499
_cell_length_c 32.0091(9)
_cell_measurement_reflns_used 8554
_cell_measurement_temperature 295(2)
_cell_measurement_theta_max 27.5
_cell_measurement_theta_min 3.1
_cell_volume 7444.0(4)
_computing_cell_refinement CrystalClear
_computing_data_collection 'CrystalClear (Rigaku, 2000)'
_computing_data_reduction CrystalClear
_computing_molecular_graphics 'X-SEED (Barbour, 2001)'
_computing_publication_material 'publCIF (Westrip, 2007)'
_computing_structure_refinement 'SHELXL97 (Sheldrick, 1997)'
_computing_structure_solution 'SHELXS97 (Sheldrick, 1997)'
_diffrn_ambient_temperature 295(2)
_diffrn_measured_fraction_theta_full 0.99
_diffrn_measured_fraction_theta_max 0.99
_diffrn_measurement_device_type 'Rigaku Mercury diffractometer'
_diffrn_measurement_method \w
_diffrn_radiation_monochromator graphite
_diffrn_radiation_source 'medium-focus sealed tube'
_diffrn_radiation_type MoK\a
_diffrn_radiation_wavelength 0.71073
_diffrn_reflns_av_R_equivalents 0.022
_diffrn_reflns_av_sigmaI/netI 0.019
_diffrn_reflns_limit_h_max 19
_diffrn_reflns_limit_h_min -19
_diffrn_reflns_limit_k_max 15
_diffrn_reflns_limit_k_min -19
_diffrn_reflns_limit_l_max 40
_diffrn_reflns_limit_l_min -40
_diffrn_reflns_number 27546
_diffrn_reflns_theta_full 27.5
_diffrn_reflns_theta_max 27.5
_diffrn_reflns_theta_min 3.01
_diffrn_standards_decay_% 0
_diffrn_standards_interval_count 0
_diffrn_standards_interval_time 0
_diffrn_standards_number 0
_exptl_absorpt_coefficient_mu 1.828
_exptl_absorpt_correction_T_max 1.000
_exptl_absorpt_correction_T_min 0.705
_exptl_absorpt_correction_type multi-scan
_exptl_absorpt_process_details '(Jacobson; 1998)'
_exptl_crystal_colour Red
_exptl_crystal_density_diffrn 1.538
_exptl_crystal_density_method 'not measured'
_exptl_crystal_description Prism
_exptl_crystal_F_000 3552
_exptl_crystal_size_max 0.65
_exptl_crystal_size_mid 0.35
_exptl_crystal_size_min 0.16
_refine_diff_density_max 0.54
_refine_diff_density_min -0.43
_refine_ls_abs_structure_details 'Flack (1983), with 1947 Friedel pairs'
_refine_ls_abs_structure_Flack 0.009(7)
_refine_ls_extinction_method none
_refine_ls_goodness_of_fit_ref 1.01
_refine_ls_hydrogen_treatment mixed
_refine_ls_matrix_type full
_refine_ls_number_parameters 200
_refine_ls_number_reflns 4244
_refine_ls_number_restraints 1
_refine_ls_restrained_S_all 1.01
_refine_ls_R_factor_all 0.017
_refine_ls_R_factor_gt 0.017
_refine_ls_shift/su_max 0.001
_refine_ls_shift/su_mean 0.000
_refine_ls_structure_factor_coef Fsqd
_refine_ls_weighting_details 'calc w=1/[\s^2^(Fo^2^)+(0.0301P)^2^] where P=(Fo^2^+2Fc^2^)/3'
_refine_ls_weighting_scheme calc
_refine_ls_wR_factor_gt 0.044
_refine_ls_wR_factor_ref 0.044
_reflns_number_gt 4180
_reflns_number_total 4244
_reflns_threshold_expression I>2\s(I)
_cod_data_source_file cf2090.cif
_cod_data_source_block I
_cod_depositor_comments
;
The following automatic conversions were performed:
'_symmetry_cell_setting' value 'Tetragonal' changed to 'tetragonal'
according to '/home/saulius/struct/CIF-dictionaries/cif_core.dic'
dictionary named 'cif_core.dic' version 2.4.1 from 2010-06-29.

Automatic conversion script
Id: cif_fix_enum 1527 2010-12-29 10:47:43Z saulius 

The following automatic conversions were performed:

'_symmetry_cell_setting' value 'Tetragonal' changed to 'tetragonal'
according to /home/saulius/struct/CIF-dictionaries/cif_core.dic
dictionary named 'cif_core.dic' version 2.4.1 from 2010-06-29.

Automatic conversion script
Id: cif_fix_values 1715 2011-07-08 13:25:40Z adriana 
;
_cod_database_code 2212806
_cod_database_fobs_code 2212806

loop_
_symmetry_equiv_pos_as_xyz
'x, y, z'
'-x, -y, z'
'-y, -x, -z+1/2'
'y, x, -z+1/2'
'-x, y, z+1/2'
'x, -y, z+1/2'
'-y, x, -z'
'y, -x, -z'
'x+1/2, y+1/2, z+1/2'
'-x+1/2, -y+1/2, z+1/2'
'-y+1/2, -x+1/2, -z+1'
'y+1/2, x+1/2, -z+1'
'-x+1/2, y+1/2, z+1'
'x+1/2, -y+1/2, z+1'
'-y+1/2, x+1/2, -z+1/2'
'y+1/2, -x+1/2, -z+1/2'

loop_
_atom_site_type_symbol
_atom_site_label
_atom_site_fract_x
_atom_site_fract_y
_atom_site_fract_z
_atom_site_U_iso_or_equiv
_atom_site_adp_type
_atom_site_calc_flag
_atom_site_refinement_flags
_atom_site_occupancy
_atom_site_disorder_assembly
_atom_site_disorder_group
Mo Mo1 0.269690(10) 0.269690(10) 0.7500 0.01179(5) Uani d S 1 . .
Cu Cu1 0.292010(10) 0.242610(10) 0.669850(10) 0.01869(6) Uani d . 1 . .
S S1 0.39732(3) 0.25931(3) 0.716780(10) 0.01640(10) Uani d . 1 . .
S S2 0.16467(3) 0.25567(3) 0.702830(10) 0.01750(10) Uani d . 1 . .
S S3 0.29918(3) 0.21522(5) 0.60362(2) 0.0422(2) Uani d . 1 . .
O O1 0.65260(10) 0.28990(10) 0.53420(10) 0.0483(5) Uani d D 1 . .
N N1 0.5000 0.5000 0.85420(5) 0.0164(3) Uani d S 1 . .
N N2 0.0000 0.5000 0.7500 0.0165(5) Uani d S 1 . .
N N3 0.5000 0.0000 0.5000 0.0194(5) Uani d S 1 . .
C C1 0.40650(10) 0.23640(10) 0.58460(10) 0.0216(4) Uani d . 1 . .
C C2 0.48180(10) 0.21780(10) 0.60730(10) 0.0183(3) Uani d . 1 . .
C C3 0.56470(10) 0.23480(10) 0.59170(10) 0.0205(4) Uani d . 1 . .
C C4 0.57340(10) 0.27150(10) 0.55170(10) 0.0246(4) Uani d . 1 . .
C C5 0.49890(10) 0.28970(10) 0.52890(10) 0.0249(4) Uani d . 1 . .
C C6 0.41650(10) 0.27250(10) 0.54480(10) 0.0241(4) Uani d . 1 . .
C C7 0.55810(10) 0.55840(10) 0.88090(10) 0.0236(3) Uani d . 1 . .
C C8 0.5098(2) 0.62330(10) 0.90870(10) 0.0382(5) Uani d . 1 . .
C C9 0.43830(10) 0.55450(10) 0.82730(10) 0.0188(3) Uani d . 1 . .
C C10 0.48290(10) 0.62120(10) 0.79940(10) 0.0268(4) Uani d . 1 . .
C C11 0.06050(10) 0.44510(10) 0.72300(10) 0.0205(3) Uani d . 1 . .
C C12 0.11380(10) 0.49590(10) 0.69140(10) 0.0332(5) Uani d . 1 . .
C C13 0.4382(3) -0.0537(3) 0.52690(10) 0.0261(8) Uani d P 0.50 A -1
C C14 0.38560(10) -0.0008(2) 0.55860(10) 0.0369(5) Uani d P 0.50 A -1
C C13' 0.4372(2) 0.0537(3) 0.52700(10) 0.0248(8) Uani d P 0.50 A -2
C C14' 0.38560(10) -0.0008(2) 0.55860(10) 0.0369(5) Uani d P 0.50 A -2
H H1 0.691(2) 0.276(2) 0.5510(10) 0.070(10) Uiso d D 1 . .
H H2 0.4763 0.1932 0.6337 0.022 Uiso calc R 1 . .
H H3 0.6142 0.2219 0.6075 0.025 Uiso calc R 1 . .
H H5 0.5043 0.3139 0.5023 0.030 Uiso calc R 1 . .
H H6 0.3672 0.2851 0.5288 0.029 Uiso calc R 1 . .
H H7a 0.5969 0.5909 0.8626 0.028 Uiso calc R 1 . .
H H7b 0.5943 0.5213 0.8985 0.028 Uiso calc R 1 . .
H H8a 0.4739 0.6608 0.8917 0.057 Uiso calc R 1 . .
H H8b 0.5515 0.6580 0.9238 0.057 Uiso calc R 1 . .
H H8c 0.4733 0.5919 0.9280 0.057 Uiso calc R 1 . .
H H9a 0.4043 0.5151 0.8098 0.023 Uiso calc R 1 . .
H H9b 0.3976 0.5851 0.8455 0.023 Uiso calc R 1 . .
H H10a 0.5095 0.6658 0.8164 0.040 Uiso calc R 1 . .
H H10b 0.4402 0.6475 0.7813 0.040 Uiso calc R 1 . .
H H10c 0.5271 0.5927 0.7830 0.040 Uiso calc R 1 . .
H H11a 0.1004 0.4134 0.7411 0.025 Uiso calc R 1 . .
H H11b 0.0254 0.4021 0.7082 0.025 Uiso calc R 1 . .
H H12a 0.0751 0.5272 0.6730 0.050 Uiso calc R 1 . .
H H12b 0.1490 0.4559 0.6753 0.050 Uiso calc R 1 . .
H H12c 0.1512 0.5367 0.7056 0.050 Uiso calc R 1 . .
H H13a 0.4721 -0.0975 0.5418 0.031 Uiso calc PR 0.50 A -1
H H13b 0.3976 -0.0845 0.5087 0.031 Uiso calc PR 0.50 A -1
H H14a 0.4250 0.0299 0.5768 0.055 Uiso calc PR 0.50 A -1
H H14b 0.3494 -0.0396 0.5747 0.055 Uiso calc PR 0.50 A -1
H H14c 0.3492 0.0408 0.5442 0.055 Uiso calc PR 0.50 A -1
H H13c 0.3962 0.0840 0.5089 0.030 Uiso calc PR 0.50 A -2
H H13d 0.4706 0.0978 0.5419 0.030 Uiso calc PR 0.50 A -2
H H14d 0.3552 -0.0471 0.5443 0.055 Uiso calc PR 0.50 A -2
H H14e 0.3438 0.0360 0.5726 0.055 Uiso calc PR 0.50 A -2
H H14f 0.4252 -0.0255 0.5787 0.055 Uiso calc PR 0.50 A -2

loop_
_atom_site_aniso_label
_atom_site_aniso_U_11
_atom_site_aniso_U_22
_atom_site_aniso_U_33
_atom_site_aniso_U_12
_atom_site_aniso_U_13
_atom_site_aniso_U_23
Mo1 0.01014(6) 0.01014(6) 0.01509(9) 0.00020(5) 0.00075(6) -0.00075(6)
Cu1 0.01696(10) 0.02268(11) 0.01643(10) 0.00141(7) 0.00170(9) -0.00273(9)
S1 0.01183(19) 0.01781(19) 0.0196(2) -0.00014(14) 0.00233(16) 0.00023(16)
S2 0.01277(19) 0.01795(18) 0.0217(2) 0.00079(14) -0.00200(16) -0.00440(16)
S3 0.0162(2) 0.0893(5) 0.0210(2) -0.0049(2) 0.0011(2) -0.0178(3)
O1 0.0238(8) 0.0957(14) 0.0253(8) -0.0118(8) 0.0020(6) 0.0203(9)
N1 0.0110(8) 0.0187(9) 0.0196(9) 0.0003(7) 0.000 0.000
N2 0.0114(7) 0.0114(7) 0.0265(14) 0.000 0.000 0.000
N3 0.0196(7) 0.0196(7) 0.0188(13) 0.0008(13) 0.000 0.000
C1 0.0169(8) 0.0300(9) 0.0179(9) 0.0018(7) -0.0005(7) -0.0072(7)
C2 0.0197(8) 0.0215(8) 0.0138(8) 0.0002(6) -0.0005(7) -0.0004(6)
C3 0.0168(8) 0.0273(9) 0.0174(9) 0.0037(7) -0.0019(7) 0.0012(7)
C4 0.0205(9) 0.0345(10) 0.0187(9) -0.0052(7) 0.0040(7) 0.0032(8)
C5 0.0316(10) 0.0268(9) 0.0164(8) -0.0009(8) -0.0032(8) 0.0042(7)
C6 0.0231(10) 0.0314(9) 0.0179(9) 0.0069(7) -0.0064(7) -0.0048(7)
C7 0.0176(8) 0.0284(9) 0.0250(8) -0.0009(6) -0.0044(7) -0.0057(8)
C8 0.0343(11) 0.0434(12) 0.0369(12) 0.0055(10) -0.0040(10) -0.0189(10)
C9 0.0135(7) 0.0199(8) 0.0231(8) 0.0017(5) -0.0012(7) 0.0032(7)
C10 0.0221(9) 0.0256(9) 0.0326(10) 0.0022(8) 0.0021(8) 0.0098(8)
C11 0.0156(7) 0.0150(7) 0.0311(9) 0.0046(6) 0.0022(7) -0.0023(7)
C12 0.0296(10) 0.0264(9) 0.0436(12) 0.0066(8) 0.0154(9) 0.0030(9)
C13 0.0263(19) 0.0234(17) 0.029(2) -0.0024(14) 0.0029(16) 0.0039(16)
C14 0.0378(11) 0.0396(11) 0.0334(11) 0.0029(9) 0.0136(9) -0.0018(10)
C13' 0.0266(18) 0.0248(17) 0.0230(18) 0.0070(14) 0.0020(15) -0.0036(15)
C14' 0.0378(11) 0.0396(11) 0.0334(11) 0.0029(9) 0.0136(9) -0.0018(10)

loop_
_atom_type_symbol
_atom_type_description
_atom_type_scat_dispersion_real
_atom_type_scat_dispersion_imag
_atom_type_scat_source
C C 0.0033 0.0016 'International Tables Vol C Tables 4.2.6.8 and 6.1.1.4'
H H 0.0000 0.0000 'International Tables Vol C Tables 4.2.6.8 and 6.1.1.4'
N N 0.0061 0.0033 'International Tables Vol C Tables 4.2.6.8 and 6.1.1.4'
O O 0.0106 0.0060 'International Tables Vol C Tables 4.2.6.8 and 6.1.1.4'
S S 0.1246 0.1234 'International Tables Vol C Tables 4.2.6.8 and 6.1.1.4'
Cu Cu 0.3201 1.2651 'International Tables Vol C Tables 4.2.6.8 and 6.1.1.4'
Mo Mo -1.6832 0.6857 'International Tables Vol C Tables 4.2.6.8 and 6.1.1.4'

loop_
_geom_angle_atom_site_label_1
_geom_angle_atom_site_label_2
_geom_angle_atom_site_label_3
_geom_angle_site_symmetry_1
_geom_angle_site_symmetry_3
_geom_angle
_geom_angle_publ_flag
S1 Mo1 S1 . 4_556 110.69(2) yes
S1 Mo1 S2 . . 107.49(2) yes
S1 Mo1 S2 . 4_556 111.07(2) yes
S2 Mo1 S2 . 4_556 109.04(2) yes
S1 Cu1 S2 . . 107.56(2) yes
S1 Cu1 S3 . . 130.57(2) yes
S2 Cu1 S3 . . 121.85(2) yes
Cu1 S1 Mo1 . . 72.40(2) yes
Mo1 S2 Cu1 . . 72.53(2) yes
C1 S3 Cu1 . . 110.31(7) yes
C7 N1 C7 . 2_665 111.5(2) ?
C7 N1 C9 . 2_665 106.20(10) ?
C7 N1 C9 2_665 2_665 111.00(10) ?
C7 N1 C9 . . 111.00(10) ?
C7 N1 C9 2_665 . 106.20(10) ?
C9 N1 C9 2_665 . 111.1(2) ?
C11 N2 C11 15_556 . 109.00(10) ?
C11 N2 C11 15_556 16_456 110.40(10) ?
C11 N2 C11 . 16_456 109.00(10) ?
C11 N2 C11 15_556 2_565 109.00(10) ?
C11 N2 C11 . 2_565 110.40(10) ?
C11 N2 C11 16_456 2_565 109.00(10) ?
C13 N3 C13 2_655 . 110.9(3) ?
C13 N3 C13 12_545 11 110.9(3) ?
C13 N3 C13' 12_545 2_655 109.1(2) ?
C13 N3 C13' 11 2_655 108.4(2) ?
C13 N3 C13' 2_655 11 108.4(2) ?
C13 N3 C13' . 11 109.1(2) ?
C13 N3 C13' 12_545 . 108.4(2) ?
C13 N3 C13' 11 . 109.1(2) ?
C13 N3 C13' 2_655 12_545 109.1(2) ?
C13 N3 C13' . 12_545 108.4(2) ?
C13' N3 C13' 11 12_545 111.1(3) ?
C2 C1 C6 . . 117.9(2) ?
C2 C1 S3 . . 123.1(2) ?
C6 C1 S3 . . 119.0(2) ?
C3 C2 C1 . . 122.0(2) ?
C2 C3 C4 . . 119.3(2) ?
O1 C4 C5 . . 118.1(2) ?
O1 C4 C3 . . 122.8(2) ?
C5 C4 C3 . . 119.1(2) ?
C4 C5 C6 . . 121.0(2) ?
C5 C6 C1 . . 120.7(2) ?
N1 C7 C8 . . 115.30(10) ?
C10 C9 N1 . . 115.00(10) ?
C12 C11 N2 . . 115.20(10) ?
N3 C13 C14 . . 114.7(3) ?
C4 O1 H1 . . 108(2) ?
C3 C2 H2 . . 119.0 ?
C1 C2 H2 . . 119.0 ?
C2 C3 H3 . . 120.4 ?
C4 C3 H3 . . 120.4 ?
C4 C5 H5 . . 119.5 ?
C6 C5 H5 . . 119.5 ?
C5 C6 H6 . . 119.6 ?
C1 C6 H6 . . 119.6 ?
N1 C7 H7a . . 108.4 ?
C8 C7 H7a . . 108.4 ?
N1 C7 H7b . . 108.4 ?
C8 C7 H7b . . 108.4 ?
H7a C7 H7b . . 107.5 ?
C7 C8 H8a . . 109.5 ?
C7 C8 H8b . . 109.5 ?
H8a C8 H8b . . 109.5 ?
C7 C8 H8c . . 109.5 ?
H8a C8 H8c . . 109.5 ?
H8b C8 H8c . . 109.5 ?
C10 C9 H9a . . 108.5 ?
N1 C9 H9a . . 108.5 ?
C10 C9 H9b . . 108.5 ?
N1 C9 H9b . . 108.5 ?
H9a C9 H9b . . 107.5 ?
C9 C10 H10a . . 109.5 ?
C9 C10 H10b . . 109.5 ?
H10a C10 H10b . . 109.5 ?
C9 C10 H10c . . 109.5 ?
H10a C10 H10c . . 109.5 ?
H10b C10 H10c . . 109.5 ?
C12 C11 H11a . . 108.5 ?
N2 C11 H11a . . 108.5 ?
C12 C11 H11b . . 108.5 ?
N2 C11 H11b . . 108.5 ?
H11a C11 H11b . . 107.5 ?
C11 C12 H12a . . 109.5 ?
C11 C12 H12b . . 109.5 ?
H12a C12 H12b . . 109.5 ?
C11 C12 H12c . . 109.5 ?
H12a C12 H12c . . 109.5 ?
H12b C12 H12c . . 109.5 ?
N3 C13 H13a . . 108.6 ?
C14 C13 H13a . . 108.6 ?
N3 C13 H13b . . 108.6 ?
C14 C13 H13b . . 108.6 ?
H13a C13 H13b . . 107.6 ?
C13 C14 H14a . . 109.5 ?
C13 C14 H14b . . 109.5 ?
H14a C14 H14b . . 109.5 ?
C13 C14 H14c . . 109.5 ?
H14a C14 H14c . . 109.5 ?
H14b C14 H14c . . 109.5 ?
N3 C13' H13c . . 108.8 ?
N3 C13' H13d . . 108.8 ?
H13c C13' H13d . . 107.7 ?

loop_
_geom_bond_atom_site_label_1
_geom_bond_atom_site_label_2
_geom_bond_site_symmetry_2
_geom_bond_distance
_geom_bond_publ_flag
Mo1 S1 . 2.2236(4) yes
Mo1 S1 4_556 2.2236(4) ?
Mo1 S2 . 2.2114(4) yes
Mo1 S2 4_556 2.2114(4) ?
Mo1 Cu1 4_556 2.6209(3) ?
Mo1 Cu1 . 2.6209(2) ?
Cu1 S1 . 2.2138(5) yes
Cu1 S2 . 2.2193(5) yes
Cu1 S3 . 2.1634(6) yes
S3 C1 . 1.7758(19) ?
O1 C4 . 1.361(2) ?
N1 C7 . 1.519(2) ?
N1 C7 2_665 1.519(2) ?
N1 C9 . 1.523(2) ?
N1 C9 2_665 1.523(2) ?
N2 C11 . 1.516(2) ?
N2 C11 2_565 1.516(2) ?
N2 C11 15_556 1.516(2) ?
N2 C11 16_456 1.516(2) ?
N3 C13 . 1.517(4) ?
N3 C13 2_655 1.517(4) ?
N3 C13 11 1.517(4) ?
N3 C13 12_545 1.517(4) ?
N3 C13' . 1.527(4) ?
N3 C13' 2_655 1.527(4) ?
N3 C13' 11 1.527(4) ?
N3 C13' 12_545 1.527(4) ?
C1 C2 . 1.387(2) ?
C1 C6 . 1.398(3) ?
C2 C3 . 1.384(2) ?
C3 C4 . 1.403(3) ?
C4 C5 . 1.379(3) ?
C5 C6 . 1.381(3) ?
C7 C8 . 1.520(3) ?
C9 C10 . 1.513(2) ?
C11 C12 . 1.512(2) ?
C13 C14 . 1.525(4) ?
O1 H1 . 0.840(10) ?
C2 H2 . 0.93 ?
C3 H3 . 0.93 ?
C5 H5 . 0.93 ?
C6 H6 . 0.93 ?
C7 H7a . 0.97 ?
C7 H7b . 0.97 ?
C8 H8a . 0.96 ?
C8 H8b . 0.96 ?
C8 H8c . 0.96 ?
C9 H9a . 0.97 ?
C9 H9b . 0.97 ?
C10 H10a . 0.96 ?
C10 H10b . 0.96 ?
C10 H10c . 0.96 ?
C11 H11a . 0.97 ?
C11 H11b . 0.97 ?
C12 H12a . 0.96 ?
C12 H12b . 0.96 ?
C12 H12c . 0.96 ?
C13 H13a . 0.97 ?
C13 H13b . 0.97 ?
C14 H14a . 0.96 ?
C14 H14b . 0.96 ?
C14 H14c . 0.96 ?
C13' H13c . 0.97 ?
C13' H13d . 0.97 ?

loop_
_geom_hbond_atom_site_label_D
_geom_hbond_atom_site_label_H
_geom_hbond_atom_site_label_A
_geom_hbond_site_symmetry_A
_geom_hbond_distance_DH
_geom_hbond_distance_HA
_geom_hbond_distance_DA
_geom_hbond_angle_DHA
_geom_hbond_publ_flag
O1 H1 S3 14_554 0.840(10) 2.350(10) 3.154(2) 161(3) yes

loop_
_geom_torsion_atom_site_label_1
_geom_torsion_atom_site_label_2
_geom_torsion_atom_site_label_3
_geom_torsion_atom_site_label_4
_geom_torsion_site_symmetry_1
_geom_torsion
S3 Cu1 S1 Mo1 . -177.41(3)
S2 Cu1 S1 Mo1 . 1.13(2)
S2 Mo1 S1 Cu1 . -1.13(2)
S2 Mo1 S1 Cu1 4_556 118.08(2)
S1 Mo1 S1 Cu1 4_556 -122.60(2)
Cu1 Mo1 S1 Cu1 4_556 178.030(10)
S2 Mo1 S2 Cu1 4_556 -119.380(10)
S1 Mo1 S2 Cu1 4_556 122.35(2)
S1 Mo1 S2 Cu1 . 1.13(2)
Cu1 Mo1 S2 Cu1 4_556 -178.070(10)
S3 Cu1 S2 Mo1 . 177.56(3)
S1 Cu1 S2 Mo1 . -1.13(2)
S1 Cu1 S3 C1 . -16.53(8)
S2 Cu1 S3 C1 . 165.12(7)
Cu1 S3 C1 C2 . 37.8(2)
Cu1 S3 C1 C6 . -143.10(10)
C6 C1 C2 C3 . 0.7(3)
S3 C1 C2 C3 . 179.80(10)
C1 C2 C3 C4 . -0.3(3)
C2 C3 C4 O1 . -179.9(2)
C2 C3 C4 C5 . -0.1(3)
O1 C4 C5 C6 . 180.0(2)
C3 C4 C5 C6 . 0.1(3)
C4 C5 C6 C1 . 0.3(3)
C2 C1 C6 C5 . -0.7(3)
S3 C1 C6 C5 . -179.80(10)
C7 N1 C7 C8 2_665 -62.60(10)
C9 N1 C7 C8 2_665 176.4(2)
C9 N1 C7 C8 . 55.5(2)
C7 N1 C9 C10 . 55.8(2)
C7 N1 C9 C10 2_665 177.1(2)
C9 N1 C9 C10 2_665 -62.10(10)
C11 N2 C11 C12 15_556 -64.70(10)
C11 N2 C11 C12 16_456 174.7(2)
C11 N2 C11 C12 2_565 55.00(10)
